data_7201512
loop_
_publ_author_name
'Lemmerer, Andreas'
'Michael, Joseph P.'

_publ_section_title
;
 Hydrogen bonding patterns in a series of 1-arylcycloalkanecarboxamides
;
_journal_issue 1
_journal_name_full CrystEngComm
_journal_page_first 95
_journal_paper_doi 10.1039/b708333e
_journal_volume 10
_journal_year 2008
_chemical_formula_moiety 'C12 H15 N O'
_chemical_formula_sum 'C12 H15 N O'
_chemical_formula_weight 189.25
_chemical_name_systematic
;
1-Phenylcyclopentanecarboxamide
;
_space_group_IT_number 14
_symmetry_cell_setting monoclinic
_symmetry_space_group_name_Hall '-P 2ybc'
_symmetry_space_group_name_H-M 'P 1 21/c 1'
_atom_sites_solution_hydrogens geom
_atom_sites_solution_primary direct
_atom_sites_solution_secondary difmap
_audit_conform_dict_location ftp://ftp.iucr.org/pub/cif_core.dic
_audit_conform_dict_name cif_core.dic
_audit_conform_dict_version 2.3
_audit_creation_date 2007-01-15T15:07:12-00:00
_audit_creation_method 'WinGX routine CIF_UPDATE'
_cell_angle_alpha 90
_cell_angle_beta 109.291(10)
_cell_angle_gamma 90
_cell_formula_units_Z 4
_cell_length_a 14.140(2)
_cell_length_b 7.3843(11)
_cell_length_c 10.2066(15)
_cell_measurement_reflns_used 1009
_cell_measurement_temperature 173(2)
_cell_measurement_theta_max 28.096
_cell_measurement_theta_min 3.053
_cell_volume 1005.9(3)
_computing_cell_refinement 'Bruker SAINT+ (Bruker, 1999)'
_computing_data_collection 'Bruker SMART-NT (Bruker, 1998)'
_computing_data_reduction 'Bruker SAINT+ (Bruker, 1999)'
_computing_molecular_graphics
;
Ortep-3 for Windows (Farrugia, 1997) and DIAMOND (Brandenburg, 1999)
;
_computing_publication_material
;
WinGX publication routines (Farrugia, 1999) and PLATON (Spek, 2002)
;
_computing_structure_refinement 'SHELXL-97 (Sheldrick, 1997b)'
_computing_structure_solution 'SHELXS-97 (Sheldrick, 1997a)'
_diffrn_ambient_temperature 173(2)
_diffrn_measured_fraction_theta_full 0.999
_diffrn_measured_fraction_theta_max 0.999
_diffrn_measurement_device_type 'Bruker SMART 1K CCD area detector'
_diffrn_measurement_method 'omega scans'
_diffrn_radiation_monochromator graphite
_diffrn_radiation_type MoK\a
_diffrn_radiation_wavelength 0.71073
_diffrn_reflns_av_R_equivalents 0.0805
_diffrn_reflns_av_unetI/netI 0.0492
_diffrn_reflns_limit_h_max 18
_diffrn_reflns_limit_h_min -18
_diffrn_reflns_limit_k_max 9
_diffrn_reflns_limit_k_min -9
_diffrn_reflns_limit_l_max 12
_diffrn_reflns_limit_l_min -13
_diffrn_reflns_number 9869
_diffrn_reflns_theta_full 28
_diffrn_reflns_theta_max 28
_diffrn_reflns_theta_min 1.53
_diffrn_standards_number 0
_exptl_absorpt_coefficient_mu 0.079
_exptl_absorpt_correction_T_max 0.5325
_exptl_absorpt_correction_T_min 0.2432
_exptl_absorpt_correction_type integration
_exptl_absorpt_process_details 'Bruker XPREP (Bruker, 1999)'
_exptl_crystal_colour yellow
_exptl_crystal_density_diffrn 1.25
_exptl_crystal_density_method 'not measured'
_exptl_crystal_description needle
_exptl_crystal_F_000 408
_exptl_crystal_size_max 0.30
_exptl_crystal_size_mid 0.20
_exptl_crystal_size_min 0.10
_refine_diff_density_max 0.224
_refine_diff_density_min -0.218
_refine_diff_density_rms 0.052
_refine_ls_extinction_method none
_refine_ls_goodness_of_fit_ref 1.028
_refine_ls_hydrogen_treatment mixed
_refine_ls_matrix_type full
_refine_ls_number_parameters 133
_refine_ls_number_reflns 2430
_refine_ls_number_restraints 0
_refine_ls_restrained_S_all 1.028
_refine_ls_R_factor_all 0.0601
_refine_ls_R_factor_gt 0.0459
_refine_ls_shift/su_max 0.017
_refine_ls_shift/su_mean 0.002
_refine_ls_structure_factor_coef Fsqd
_refine_ls_weighting_details 'calc w=1/[\s^2^(Fo^2^)+(0.0613P)^2^+0.1747P] where P=(Fo^2^+2Fc^2^)/3'
_refine_ls_weighting_scheme calc
_refine_ls_wR_factor_gt 0.1102
_refine_ls_wR_factor_ref 0.1184
_reflns_number_gt 1963
_reflns_number_total 2430
_reflns_threshold_expression >2sigma(I)
_cod_data_source_file b708333e.txt
_cod_data_source_block 1
_cod_depositor_comments
;
The following automatic conversions were performed:
'_symmetry_cell_setting' value 'Monoclinic' changed to 'monoclinic'
according to '/home/saulius/struct/CIF-dictionaries/cif_core.dic'
dictionary named 'cif_core.dic' version 2.4.1 from 2010-06-29.

Automatic conversion script
Id: cif_fix_enum 1527 2010-12-29 10:47:43Z saulius 
;
_cod_original_cell_volume 1005.8(3)
_cod_original_sg_symbol_H-M P2(1)/c
_cod_database_code 7201512

loop_
_symmetry_equiv_pos_as_xyz
'x, y, z'
'-x, y+1/2, -z+1/2'
'-x, -y, -z'
'x, -y-1/2, z-1/2'

loop_
_atom_site_label
_atom_site_type_symbol
_atom_site_fract_x
_atom_site_fract_y
_atom_site_fract_z
_atom_site_U_iso_or_equiv
_atom_site_adp_type
_atom_site_occupancy
_atom_site_symmetry_multiplicity
_atom_site_calc_flag
_atom_site_refinement_flags
_atom_site_disorder_assembly
_atom_site_disorder_group
C1A C 0.32770(8) 0.61421(15) 0.39698(11) 0.0213(2) Uani 1 1 d . . .
C2A C 0.31233(9) 0.51141(16) 0.52059(11) 0.0258(3) Uani 1 1 d . . .
H2A1 H 0.3773 0.4867 0.5937 0.031 Uiso 1 1 calc R . .
H2A2 H 0.2692 0.5813 0.5614 0.031 Uiso 1 1 calc R . .
C3A C 0.26121(10) 0.33523(17) 0.45493(13) 0.0311(3) Uani 1 1 d . . .
H3A1 H 0.1881 0.3534 0.411 0.037 Uiso 1 1 calc R . .
H3A2 H 0.2727 0.2385 0.5256 0.037 Uiso 1 1 calc R . .
C4A C 0.30998(11) 0.28569(17) 0.34519(14) 0.0321(3) Uani 1 1 d . . .
H4A1 H 0.2585 0.246 0.258 0.038 Uiso 1 1 calc R . .
H4A2 H 0.3592 0.1867 0.3793 0.038 Uiso 1 1 calc R . .
C5A C 0.36261(9) 0.45966(16) 0.32068(12) 0.0253(3) Uani 1 1 d . . .
H5A1 H 0.3433 0.4862 0.2202 0.03 Uiso 1 1 calc R . .
H5A2 H 0.4363 0.4455 0.3586 0.03 Uiso 1 1 calc R . .
C6A C 0.40635(8) 0.76469(15) 0.44616(11) 0.0220(2) Uani 1 1 d . . .
C7A C 0.22917(9) 0.70401(16) 0.30962(12) 0.0239(3) Uani 1 1 d . . .
C8A C 0.19924(10) 0.86402(19) 0.35633(15) 0.0361(3) Uani 1 1 d . . .
H8A H 0.241 0.9164 0.4406 0.043 Uiso 1 1 calc R . .
C9A C 0.10982(11) 0.9489(2) 0.28264(17) 0.0433(4) Uani 1 1 d . . .
H9A H 0.091 1.0579 0.317 0.052 Uiso 1 1 calc R . .
C10A C 0.04849(10) 0.8758(2) 0.16027(17) 0.0426(4) Uani 1 1 d . . .
H10A H -0.0127 0.9336 0.1097 0.051 Uiso 1 1 calc R . .
C11A C 0.07677(11) 0.7178(2) 0.11161(16) 0.0465(4) Uani 1 1 d . . .
H11A H 0.0348 0.667 0.0268 0.056 Uiso 1 1 calc R . .
C12A C 0.16639(10) 0.6316(2) 0.18568(14) 0.0355(3) Uani 1 1 d . . .
H12A H 0.1846 0.5224 0.151 0.043 Uiso 1 1 calc R . .
N1A N 0.45067(8) 0.82031(15) 0.35587(11) 0.0265(2) Uani 1 1 d . . .
H1As H 0.4943(12) 0.916(2) 0.3790(15) 0.032 Uiso 1 1 d . . .
H1Aa H 0.4320(11) 0.777(2) 0.2692(17) 0.032 Uiso 1 1 d . . .
O1A O 0.42683(6) 0.83310(11) 0.56354(8) 0.0270(2) Uani 1 1 d . . .

loop_
_atom_site_aniso_label
_atom_site_aniso_U_11
_atom_site_aniso_U_22
_atom_site_aniso_U_33
_atom_site_aniso_U_23
_atom_site_aniso_U_13
_atom_site_aniso_U_12
C1A 0.0249(6) 0.0213(5) 0.0186(5) -0.0006(4) 0.0084(4) 0.0001(4)
C2A 0.0330(6) 0.0252(6) 0.0208(5) 0.0011(4) 0.0111(5) 0.0000(5)
C3A 0.0429(7) 0.0260(6) 0.0277(6) 0.0004(5) 0.0161(6) -0.0046(5)
C4A 0.0449(7) 0.0227(6) 0.0331(7) -0.0029(5) 0.0189(6) -0.0022(5)
C5A 0.0306(6) 0.0236(6) 0.0243(6) -0.0015(4) 0.0124(5) 0.0014(5)
C6A 0.0234(5) 0.0217(5) 0.0203(5) 0.0017(4) 0.0064(4) 0.0029(4)
C7A 0.0243(6) 0.0255(6) 0.0233(6) 0.0031(4) 0.0095(4) -0.0013(4)
C8A 0.0314(7) 0.0336(7) 0.0392(7) -0.0042(6) 0.0062(6) 0.0046(5)
C9A 0.0349(7) 0.0351(8) 0.0588(9) 0.0035(7) 0.0141(7) 0.0084(6)
C10A 0.0263(7) 0.0479(9) 0.0509(9) 0.0185(7) 0.0091(6) 0.0039(6)
C11A 0.0324(7) 0.0591(10) 0.0380(8) 0.0020(7) -0.0019(6) -0.0019(7)
C12A 0.0331(7) 0.0387(7) 0.0315(7) -0.0040(6) 0.0062(6) -0.0009(5)
N1A 0.0303(5) 0.0287(6) 0.0221(5) -0.0022(4) 0.0106(4) -0.0057(4)
O1A 0.0320(5) 0.0286(5) 0.0210(4) -0.0033(3) 0.0096(3) -0.0027(3)

loop_
_atom_type_symbol
_atom_type_description
_atom_type_scat_dispersion_real
_atom_type_scat_dispersion_imag
_atom_type_scat_source
C C 0.0033 0.0016 'International Tables Vol C Tables 4.2.6.8 and 6.1.1.4'
H H 0 0 'International Tables Vol C Tables 4.2.6.8 and 6.1.1.4'
N N 0.0061 0.0033 'International Tables Vol C Tables 4.2.6.8 and 6.1.1.4'
O O 0.0106 0.006 'International Tables Vol C Tables 4.2.6.8 and 6.1.1.4'

loop_
_exptl_crystal_face_index_h
_exptl_crystal_face_index_k
_exptl_crystal_face_index_l
_exptl_crystal_face_perp_dist
1 0 0 0.05
-1 0 0 0.05
-1 0 2 0.1
1 0 -2 0.1
4 3 -5 0.15
-1 -2 0 0.15

loop_
_geom_angle_atom_site_label_1
_geom_angle_atom_site_label_2
_geom_angle_atom_site_label_3
_geom_angle
_geom_angle_site_symmetry_1
_geom_angle_site_symmetry_3
_geom_angle_publ_flag
C7A C1A C6A 107.33(9) . . ?
C7A C1A C2A 109.91(9) . . ?
C6A C1A C2A 111.73(9) . . ?
C7A C1A C5A 113.86(9) . . ?
C6A C1A C5A 112.36(9) . . ?
C2A C1A C5A 101.66(9) . . ?
C3A C2A C1A 103.47(9) . . ?
C3A C2A H2A1 111.1 . . ?
C1A C2A H2A1 111.1 . . ?
C3A C2A H2A2 111.1 . . ?
C1A C2A H2A2 111.1 . . ?
H2A1 C2A H2A2 109 . . ?
C2A C3A C4A 105.07(10) . . ?
C2A C3A H3A1 110.7 . . ?
C4A C3A H3A1 110.7 . . ?
C2A C3A H3A2 110.7 . . ?
C4A C3A H3A2 110.7 . . ?
H3A1 C3A H3A2 108.8 . . ?
C3A C4A C5A 105.98(10) . . ?
C3A C4A H4A1 110.5 . . ?
C5A C4A H4A1 110.5 . . ?
C3A C4A H4A2 110.5 . . ?
C5A C4A H4A2 110.5 . . ?
H4A1 C4A H4A2 108.7 . . ?
C4A C5A C1A 106.26(9) . . ?
C4A C5A H5A1 110.5 . . ?
C1A C5A H5A1 110.5 . . ?
C4A C5A H5A2 110.5 . . ?
C1A C5A H5A2 110.5 . . ?
H5A1 C5A H5A2 108.7 . . ?
O1A C6A N1A 121.72(11) . . ?
O1A C6A C1A 121.50(10) . . ?
N1A C6A C1A 116.78(10) . . ?
C8A C7A C12A 117.60(11) . . ?
C8A C7A C1A 119.23(10) . . ?
C12A C7A C1A 123.16(11) . . ?
C9A C8A C7A 121.55(13) . . ?
C9A C8A H8A 119.2 . . ?
C7A C8A H8A 119.2 . . ?
C10A C9A C8A 120.22(14) . . ?
C10A C9A H9A 119.9 . . ?
C8A C9A H9A 119.9 . . ?
C9A C10A C11A 119.27(13) . . ?
C9A C10A H10A 120.4 . . ?
C11A C10A H10A 120.4 . . ?
C10A C11A C12A 120.68(14) . . ?
C10A C11A H11A 119.7 . . ?
C12A C11A H11A 119.7 . . ?
C7A C12A C11A 120.67(14) . . ?
C7A C12A H12A 119.7 . . ?
C11A C12A H12A 119.7 . . ?
C6A N1A H1As 119.2(9) . . ?
C6A N1A H1Aa 121.3(10) . . ?
H1As N1A H1Aa 118.8(13) . . ?

loop_
_geom_bond_atom_site_label_1
_geom_bond_atom_site_label_2
_geom_bond_distance
_geom_bond_site_symmetry_2
_geom_bond_publ_flag
C1A C7A 1.5346(16) . ?
C1A C6A 1.5345(16) . ?
C1A C2A 1.5481(15) . ?
C1A C5A 1.5514(16) . ?
C2A C3A 1.5310(17) . ?
C2A H2A1 0.99 . ?
C2A H2A2 0.99 . ?
C3A C4A 1.5409(17) . ?
C3A H3A1 0.99 . ?
C3A H3A2 0.99 . ?
C4A C5A 1.5459(17) . ?
C4A H4A1 0.99 . ?
C4A H4A2 0.99 . ?
C5A H5A1 0.99 . ?
C5A H5A2 0.99 . ?
C6A O1A 1.2431(14) . ?
C6A N1A 1.3387(15) . ?
C7A C8A 1.3913(18) . ?
C7A C12A 1.3899(18) . ?
C8A C9A 1.3888(19) . ?
C8A H8A 0.95 . ?
C9A C10A 1.374(2) . ?
C9A H9A 0.95 . ?
C10A C11A 1.378(2) . ?
C10A H10A 0.95 . ?
C11A C12A 1.396(2) . ?
C11A H11A 0.95 . ?
C12A H12A 0.95 . ?
N1A H1As 0.914(17) . ?
N1A H1Aa 0.894(16) . ?

loop_
_geom_hbond_atom_site_label_D
_geom_hbond_atom_site_label_H
_geom_hbond_atom_site_label_A
_geom_hbond_distance_DH
_geom_hbond_distance_HA
_geom_hbond_distance_DA
_geom_hbond_angle_DHA
_geom_hbond_site_symmetry_A
N1A H1As O1A 0.914(17) 2.145(17) 3.0471(14) 169.2(13) 3_676
N1A H1Aa O1A 0.894(16) 2.230(17) 3.1040(14) 165.6(13) 4_575

loop_
_geom_torsion_atom_site_label_1
_geom_torsion_atom_site_label_2
_geom_torsion_atom_site_label_3
_geom_torsion_atom_site_label_4
_geom_torsion
_geom_torsion_site_symmetry_1
_geom_torsion_site_symmetry_2
_geom_torsion_site_symmetry_3
_geom_torsion_site_symmetry_4
_geom_torsion_publ_flag
C7A C1A C2A C3A 79.08(11) . . . . ?
C6A C1A C2A C3A -161.88(10) . . . . ?
C5A C1A C2A C3A -41.86(11) . . . . ?
C1A C2A C3A C4A 36.63(12) . . . . ?
C2A C3A C4A C5A -16.56(13) . . . . ?
C3A C4A C5A C1A -9.69(13) . . . . ?
C7A C1A C5A C4A -86.51(12) . . . . ?
C6A C1A C5A C4A 151.19(10) . . . . ?
C2A C1A C5A C4A 31.61(12) . . . . ?
C7A C1A C6A O1A 97.52(12) . . . . ?
C2A C1A C6A O1A -23.04(15) . . . . ?
C5A C1A C6A O1A -136.56(11) . . . . ?
C7A C1A C6A N1A -81.55(12) . . . . ?
C2A C1A C6A N1A 157.89(10) . . . . ?
C5A C1A C6A N1A 44.37(13) . . . . ?
C6A C1A C7A C8A -43.63(14) . . . . ?
C2A C1A C7A C8A 78.07(13) . . . . ?
C5A C1A C7A C8A -168.65(11) . . . . ?
C6A C1A C7A C12A 137.49(12) . . . . ?
C2A C1A C7A C12A -100.80(13) . . . . ?
C5A C1A C7A C12A 12.47(16) . . . . ?
C12A C7A C8A C9A 0.2(2) . . . . ?
C1A C7A C8A C9A -178.73(13) . . . . ?
C7A C8A C9A C10A -0.2(2) . . . . ?
C8A C9A C10A C11A -0.1(2) . . . . ?
C9A C10A C11A C12A 0.3(2) . . . . ?
C8A C7A C12A C11A 0.1(2) . . . . ?
C1A C7A C12A C11A 178.96(12) . . . . ?
C10A C11A C12A C7A -0.4(2) . . . . ?

loop_
_cod_related_entry_id
_cod_related_entry_database
_cod_related_entry_code
1 ChemSpider 88097
